data_4077937
loop_
_publ_author_name
'Harhausen, Marcel'
'Fr\"ohlich, Roland'
'Kehr, Gerald'
'Erker, Gerhard'

_publ_section_title
;
 Reactions of Modified Intermolecular Frustrated P/B Lewis Pairs with
 Dihydrogen, Ethene, and Carbon Dioxide
;
_journal_issue 7
_journal_name_full Organometallics
_journal_page_first 2801
_journal_paper_doi 10.1021/om201076f
_journal_volume 31
_journal_year 2012
_chemical_formula_sum 'C40 H31 B F15 P'
_chemical_formula_weight 838.43
_chemical_name_systematic
; 
 ? 
;
_space_group_IT_number 2
_symmetry_cell_setting triclinic
_symmetry_space_group_name_Hall '-P 1'
_symmetry_space_group_name_H-M 'P -1'
_atom_sites_solution_hydrogens geom
_atom_sites_solution_primary direct
_atom_sites_solution_secondary difmap
_audit_creation_method SHELXL-97
_cell_angle_alpha 104.190(5)
_cell_angle_beta 100.058(4)
_cell_angle_gamma 113.002(6)
_cell_formula_units_Z 2
_cell_length_a 11.1241(6)
_cell_length_b 12.3049(7)
_cell_length_c 15.8458(9)
_cell_measurement_reflns_used 5710
_cell_measurement_temperature 223(2)
_cell_measurement_theta_max 68.25
_cell_measurement_theta_min 0.88
_cell_volume 1844.6(2)
_computing_cell_refinement 'Collect (Nonius B.V., 1998)'
_computing_data_collection 'Collect (Nonius B.V., 1998)'
_computing_data_reduction 'Denzo-SMN (Otwinowski & Minor, 1997)'
_computing_molecular_graphics 'XP (BrukerAXS, 2000)'
_computing_publication_material 'SHELXL-97 (Sheldrick, 1997)'
_computing_structure_refinement 'SHELXL-97 (Sheldrick, 1997)'
_computing_structure_solution 'SHELXS-97 (Sheldrick, 1990)'
_diffrn_ambient_temperature 223(2)
_diffrn_measured_fraction_theta_full 0.963
_diffrn_measured_fraction_theta_max 0.963
_diffrn_measurement_device_type 'Nonius KappaCCD APEXII'
_diffrn_measurement_method '\w and \f scans'
_diffrn_radiation_monochromator graphite
_diffrn_radiation_source 'fine-focus sealed tube'
_diffrn_radiation_type CuK\a
_diffrn_radiation_wavelength 1.54178
_diffrn_reflns_av_R_equivalents 0.050
_diffrn_reflns_av_sigmaI/netI 0.0368
_diffrn_reflns_limit_h_max 13
_diffrn_reflns_limit_h_min -12
_diffrn_reflns_limit_k_max 14
_diffrn_reflns_limit_k_min -14
_diffrn_reflns_limit_l_max 18
_diffrn_reflns_limit_l_min -18
_diffrn_reflns_number 21460
_diffrn_reflns_theta_full 67.20
_diffrn_reflns_theta_max 67.19
_diffrn_reflns_theta_min 4.16
_exptl_absorpt_coefficient_mu 1.627
_exptl_absorpt_correction_T_max 0.9231
_exptl_absorpt_correction_T_min 0.8287
_exptl_absorpt_correction_type multi-scan
_exptl_absorpt_process_details 'Denzo (Otwinowski, Borek, Majewski & Minor, 2003)'
_exptl_crystal_colour colourless
_exptl_crystal_density_diffrn 1.510
_exptl_crystal_density_method 'not measured'
_exptl_crystal_description needle
_exptl_crystal_F_000 852
_exptl_crystal_size_max 0.12
_exptl_crystal_size_mid 0.07
_exptl_crystal_size_min 0.05
_refine_diff_density_max 0.279
_refine_diff_density_min -0.324
_refine_diff_density_rms 0.049
_refine_ls_extinction_method none
_refine_ls_goodness_of_fit_ref 1.046
_refine_ls_hydrogen_treatment constr
_refine_ls_matrix_type full
_refine_ls_number_parameters 521
_refine_ls_number_reflns 6362
_refine_ls_number_restraints 0
_refine_ls_restrained_S_all 1.046
_refine_ls_R_factor_all 0.0678
_refine_ls_R_factor_gt 0.0488
_refine_ls_shift/su_max 0.000
_refine_ls_shift/su_mean 0.000
_refine_ls_structure_factor_coef Fsqd
_refine_ls_weighting_details 'calc w=1/[\s^2^(Fo^2^)+(0.0482P)^2^+1.6142P] where P=(Fo^2^+2Fc^2^)/3'
_refine_ls_weighting_scheme calc
_refine_ls_wR_factor_gt 0.1131
_refine_ls_wR_factor_ref 0.1275
_reflns_number_gt 4973
_reflns_number_total 6362
_reflns_threshold_expression >2sigma(I)
_cod_data_source_file om201076f_si_002.cif
_cod_data_source_block erk5720
_cod_original_sg_symbol_H-M P-1
_cod_database_code 4077937

loop_
_symmetry_equiv_pos_as_xyz
'x, y, z'
'-x, -y, -z'

loop_
_atom_site_label
_atom_site_type_symbol
_atom_site_fract_x
_atom_site_fract_y
_atom_site_fract_z
_atom_site_U_iso_or_equiv
_atom_site_adp_type
_atom_site_occupancy
_atom_site_symmetry_multiplicity
_atom_site_calc_flag
_atom_site_refinement_flags
P1 P 0.97560(7) 0.22488(6) 0.25674(5) 0.03634(17) Uani 1 1 d .
C1 C 1.1537(3) 0.3488(3) 0.1721(2) 0.0625(9) Uani 1 1 d .
H1A H 1.1586 0.2710 0.1469 0.094 Uiso 1 1 calc R
H1B H 1.2387 0.4195 0.1785 0.094 Uiso 1 1 calc R
H1C H 1.0780 0.3493 0.1315 0.094 Uiso 1 1 calc R
C2 C 1.1315(3) 0.3593(3) 0.2656(2) 0.0470(7) Uani 1 1 d .
H2A H 1.1246 0.4371 0.2905 0.056 Uiso 1 1 calc R
H2B H 1.2101 0.3630 0.3075 0.056 Uiso 1 1 calc R
C3 C 0.8367(3) 0.2450(2) 0.19406(18) 0.0387(6) Uani 1 1 d .
H3A H 0.8523 0.2542 0.1366 0.046 Uiso 1 1 calc R
H3B H 0.7501 0.1694 0.1789 0.046 Uiso 1 1 calc R
C4 C 0.8245(3) 0.3612(2) 0.24891(18) 0.0383(6) Uani 1 1 d .
H4A H 0.8968 0.4375 0.2472 0.046 Uiso 1 1 calc R
H4B H 0.8385 0.3663 0.3128 0.046 Uiso 1 1 calc R
C11 C 0.9352(3) 0.2151(3) 0.36171(18) 0.0401(6) Uani 1 1 d .
C12 C 1.0033(3) 0.3145(3) 0.44658(19) 0.0459(7) Uani 1 1 d .
C13 C 0.9503(4) 0.3036(3) 0.5189(2) 0.0560(8) Uani 1 1 d .
H13 H 0.9958 0.3700 0.5753 0.067 Uiso 1 1 calc R
C14 C 0.8342(4) 0.1999(4) 0.5119(2) 0.0622(9) Uani 1 1 d .
C15 C 0.7734(3) 0.1009(3) 0.4299(2) 0.0557(8) Uani 1 1 d .
H15 H 0.6971 0.0276 0.4249 0.067 Uiso 1 1 calc R
C16 C 0.8202(3) 0.1049(3) 0.3537(2) 0.0463(7) Uani 1 1 d .
C17 C 1.1322(4) 0.4331(3) 0.4666(2) 0.0616(9) Uani 1 1 d .
H17A H 1.1603 0.4852 0.5302 0.092 Uiso 1 1 calc R
H17B H 1.1151 0.4788 0.4278 0.092 Uiso 1 1 calc R
H17C H 1.2042 0.4117 0.4547 0.092 Uiso 1 1 calc R
C18 C 0.7754(5) 0.1955(5) 0.5901(3) 0.0992(15) Uani 1 1 d .
H18A H 0.7086 0.2277 0.5852 0.149 Uiso 1 1 calc R
H18B H 0.8484 0.2467 0.6473 0.149 Uiso 1 1 calc R
H18C H 0.7313 0.1092 0.5882 0.149 Uiso 1 1 calc R
C19 C 0.7424(3) -0.0123(3) 0.2694(2) 0.0507(7) Uani 1 1 d .
H19A H 0.7985 -0.0553 0.2602 0.076 Uiso 1 1 calc R
H19B H 0.7205 0.0109 0.2167 0.076 Uiso 1 1 calc R
H19C H 0.6584 -0.0678 0.2775 0.076 Uiso 1 1 calc R
B1 B 0.6731(3) 0.3554(3) 0.2081(2) 0.0381(7) Uani 1 1 d .
C21 C 0.9941(3) 0.0858(3) 0.20332(18) 0.0388(6) Uani 1 1 d .
C22 C 1.0802(3) 0.0551(3) 0.25968(19) 0.0442(7) Uani 1 1 d .
C23 C 1.0846(3) -0.0583(3) 0.2246(2) 0.0489(7) Uani 1 1 d .
H23 H 1.1406 -0.0792 0.2623 0.059 Uiso 1 1 calc R
C24 C 1.0102(3) -0.1411(3) 0.1369(2) 0.0481(7) Uani 1 1 d .
C25 C 0.9320(3) -0.1064(3) 0.0816(2) 0.0468(7) Uani 1 1 d .
H25 H 0.8835 -0.1604 0.0209 0.056 Uiso 1 1 calc R
C26 C 0.9223(3) 0.0048(3) 0.11205(18) 0.0413(6) Uani 1 1 d .
C27 C 1.1688(4) 0.1360(3) 0.3572(2) 0.0630(9) Uani 1 1 d .
H27A H 1.2105 0.2237 0.3621 0.094 Uiso 1 1 calc R
H27B H 1.2399 0.1115 0.3740 0.094 Uiso 1 1 calc R
H27C H 1.1126 0.1246 0.3978 0.094 Uiso 1 1 calc R
C28 C 1.0131(4) -0.2654(3) 0.1018(3) 0.0645(9) Uani 1 1 d .
H28A H 1.0767 -0.2578 0.0663 0.097 Uiso 1 1 calc R
H28B H 0.9222 -0.3296 0.0637 0.097 Uiso 1 1 calc R
H28C H 1.0424 -0.2886 0.1531 0.097 Uiso 1 1 calc R
C29 C 0.8313(3) 0.0284(3) 0.04358(19) 0.0530(8) Uani 1 1 d .
H29A H 0.8048 -0.0331 -0.0165 0.079 Uiso 1 1 calc R
H29B H 0.8809 0.1123 0.0422 0.079 Uiso 1 1 calc R
H29C H 0.7500 0.0211 0.0611 0.079 Uiso 1 1 calc R
C31 C 0.5653(3) 0.2213(2) 0.21486(18) 0.0371(6) Uani 1 1 d .
F32 F 0.62919(18) 0.30829(16) 0.37678(11) 0.0543(4) Uani 1 1 d .
C32 C 0.5582(3) 0.2075(3) 0.29868(19) 0.0426(6) Uani 1 1 d .
F33 F 0.48102(19) 0.09124(18) 0.39409(12) 0.0636(5) Uani 1 1 d .
C33 C 0.4850(3) 0.0958(3) 0.3101(2) 0.0471(7) Uani 1 1 d .
F34 F 0.34794(19) -0.12474(17) 0.24547(14) 0.0643(5) Uani 1 1 d .
C34 C 0.4155(3) -0.0128(3) 0.2356(2) 0.0485(7) Uani 1 1 d .
F35 F 0.35201(19) -0.11284(15) 0.07672(12) 0.0606(5) Uani 1 1 d .
C35 C 0.4182(3) -0.0066(3) 0.1507(2) 0.0447(7) Uani 1 1 d .
F36 F 0.49318(17) 0.10407(14) 0.05641(10) 0.0491(4) Uani 1 1 d .
C36 C 0.4913(3) 0.1080(3) 0.14223(18) 0.0387(6) Uani 1 1 d .
C41 C 0.6636(3) 0.4792(3) 0.27149(18) 0.0396(6) Uani 1 1 d .
F42 F 0.44498(17) 0.36987(16) 0.29063(13) 0.0568(5) Uani 1 1 d .
C42 C 0.5572(3) 0.4789(3) 0.3067(2) 0.0458(7) Uani 1 1 d .
F43 F 0.4476(2) 0.5758(2) 0.39095(15) 0.0778(6) Uani 1 1 d .
C43 C 0.5550(3) 0.5852(3) 0.3590(2) 0.0537(8) Uani 1 1 d .
F44 F 0.6599(2) 0.80564(18) 0.42922(14) 0.0776(6) Uani 1 1 d .
C44 C 0.6613(4) 0.7012(3) 0.3781(2) 0.0550(8) Uani 1 1 d .
F45 F 0.8732(2) 0.82229(16) 0.36016(14) 0.0707(6) Uani 1 1 d .
C45 C 0.7678(3) 0.7092(3) 0.3433(2) 0.0508(8) Uani 1 1 d .
F46 F 0.87206(18) 0.61725(15) 0.25636(12) 0.0556(4) Uani 1 1 d .
C46 C 0.7656(3) 0.6008(3) 0.29091(19) 0.0447(7) Uani 1 1 d .
C51 C 0.6408(3) 0.3617(2) 0.10369(18) 0.0383(6) Uani 1 1 d .
F52 F 0.86634(17) 0.41998(17) 0.08981(12) 0.0534(4) Uani 1 1 d .
C52 C 0.7333(3) 0.3937(3) 0.05504(19) 0.0417(6) Uani 1 1 d .
F53 F 0.7977(2) 0.42941(19) -0.07443(13) 0.0666(5) Uani 1 1 d .
C53 C 0.7010(3) 0.4000(3) -0.0318(2) 0.0491(7) Uani 1 1 d .
F54 F 0.5373(2) 0.3825(2) -0.15749(13) 0.0797(6) Uani 1 1 d .
C54 C 0.5709(3) 0.3765(3) -0.0732(2) 0.0541(8) Uani 1 1 d .
F55 F 0.34605(19) 0.3255(2) -0.06771(14) 0.0726(6) Uani 1 1 d .
C55 C 0.4742(3) 0.3473(3) -0.0281(2) 0.0513(8) Uani 1 1 d .
F56 F 0.41046(16) 0.31121(17) 0.09766(12) 0.0544(4) Uani 1 1 d .
C56 C 0.5113(3) 0.3414(3) 0.05748(19) 0.0435(7) Uani 1 1 d .

loop_
_atom_site_aniso_label
_atom_site_aniso_U_11
_atom_site_aniso_U_22
_atom_site_aniso_U_33
_atom_site_aniso_U_23
_atom_site_aniso_U_13
_atom_site_aniso_U_12
P1 0.0336(4) 0.0376(4) 0.0366(4) 0.0120(3) 0.0068(3) 0.0171(3)
C1 0.053(2) 0.073(2) 0.062(2) 0.0344(18) 0.0226(16) 0.0200(17)
C2 0.0364(15) 0.0490(17) 0.0517(17) 0.0172(14) 0.0082(13) 0.0180(13)
C3 0.0367(14) 0.0370(14) 0.0402(14) 0.0119(12) 0.0080(12) 0.0167(12)
C4 0.0356(14) 0.0372(14) 0.0405(14) 0.0134(12) 0.0077(12) 0.0168(12)
C11 0.0410(15) 0.0403(15) 0.0415(15) 0.0152(12) 0.0093(12) 0.0217(13)
C12 0.0490(17) 0.0495(17) 0.0423(16) 0.0159(13) 0.0084(13) 0.0276(14)
C13 0.066(2) 0.068(2) 0.0364(16) 0.0151(15) 0.0108(15) 0.0362(18)
C14 0.070(2) 0.083(3) 0.0494(19) 0.0345(19) 0.0232(17) 0.042(2)
C15 0.0561(19) 0.064(2) 0.060(2) 0.0359(17) 0.0228(16) 0.0296(17)
C16 0.0478(17) 0.0504(17) 0.0487(17) 0.0228(14) 0.0113(14) 0.0280(15)
C17 0.067(2) 0.0529(19) 0.0432(17) 0.0028(15) 0.0054(16) 0.0187(17)
C18 0.107(4) 0.139(4) 0.068(3) 0.054(3) 0.046(3) 0.053(3)
C19 0.0459(17) 0.0457(17) 0.0594(19) 0.0232(15) 0.0156(15) 0.0170(14)
B1 0.0357(16) 0.0359(16) 0.0388(16) 0.0123(13) 0.0077(13) 0.0144(14)
C21 0.0372(15) 0.0411(15) 0.0375(14) 0.0119(12) 0.0092(12) 0.0191(12)
C22 0.0424(16) 0.0490(17) 0.0414(15) 0.0131(13) 0.0093(13) 0.0238(14)
C23 0.0514(18) 0.0528(18) 0.0534(18) 0.0204(15) 0.0158(15) 0.0331(15)
C24 0.0517(18) 0.0418(16) 0.0546(18) 0.0164(14) 0.0226(15) 0.0226(14)
C25 0.0457(17) 0.0443(16) 0.0431(16) 0.0071(13) 0.0125(13) 0.0185(14)
C26 0.0393(15) 0.0435(16) 0.0391(15) 0.0120(12) 0.0119(12) 0.0182(13)
C27 0.067(2) 0.073(2) 0.0494(18) 0.0089(16) -0.0038(16) 0.0485(19)
C28 0.079(2) 0.0487(19) 0.073(2) 0.0194(17) 0.0276(19) 0.0346(18)
C29 0.0550(19) 0.0614(19) 0.0367(15) 0.0072(14) 0.0041(14) 0.0308(16)
C31 0.0324(14) 0.0399(15) 0.0395(14) 0.0131(12) 0.0083(11) 0.0184(12)
F32 0.0583(10) 0.0521(10) 0.0387(9) 0.0115(8) 0.0077(8) 0.0170(8)
C32 0.0397(15) 0.0432(16) 0.0418(15) 0.0128(13) 0.0079(12) 0.0187(13)
F33 0.0669(12) 0.0743(12) 0.0552(11) 0.0358(10) 0.0240(9) 0.0271(10)
C33 0.0447(17) 0.0543(18) 0.0474(17) 0.0249(15) 0.0155(14) 0.0223(14)
F34 0.0637(12) 0.0499(10) 0.0831(13) 0.0373(10) 0.0272(10) 0.0190(9)
C34 0.0429(16) 0.0428(17) 0.064(2) 0.0263(15) 0.0193(15) 0.0181(14)
F35 0.0659(12) 0.0365(9) 0.0625(11) 0.0099(8) 0.0144(9) 0.0134(8)
C35 0.0414(16) 0.0349(15) 0.0521(17) 0.0114(13) 0.0104(13) 0.0155(13)
F36 0.0561(10) 0.0407(9) 0.0409(9) 0.0095(7) 0.0119(8) 0.0167(8)
C36 0.0348(14) 0.0416(15) 0.0409(15) 0.0152(12) 0.0106(12) 0.0182(12)
C41 0.0384(15) 0.0395(15) 0.0366(14) 0.0104(12) 0.0041(12) 0.0184(13)
F42 0.0440(10) 0.0505(10) 0.0712(12) 0.0126(9) 0.0197(9) 0.0212(8)
C42 0.0422(16) 0.0426(16) 0.0481(16) 0.0107(13) 0.0082(13) 0.0202(14)
F43 0.0720(13) 0.0774(14) 0.0885(15) 0.0111(11) 0.0356(12) 0.0440(11)
C43 0.0549(19) 0.057(2) 0.0533(18) 0.0105(15) 0.0175(15) 0.0345(17)
F44 0.1024(16) 0.0547(11) 0.0746(13) 0.0037(10) 0.0211(12) 0.0480(12)
C44 0.070(2) 0.0455(18) 0.0468(17) 0.0054(14) 0.0071(16) 0.0338(17)
F45 0.0778(13) 0.0370(10) 0.0815(14) 0.0162(9) 0.0130(11) 0.0180(9)
C45 0.0580(19) 0.0314(15) 0.0526(18) 0.0107(13) 0.0037(15) 0.0181(14)
F46 0.0537(10) 0.0447(9) 0.0694(11) 0.0236(8) 0.0222(9) 0.0197(8)
C46 0.0437(16) 0.0445(16) 0.0443(16) 0.0155(13) 0.0079(13) 0.0208(14)
C51 0.0385(15) 0.0319(13) 0.0419(15) 0.0118(11) 0.0079(12) 0.0159(12)
F52 0.0451(10) 0.0656(11) 0.0654(11) 0.0369(9) 0.0221(8) 0.0298(9)
C52 0.0418(16) 0.0364(15) 0.0463(16) 0.0157(12) 0.0093(13) 0.0181(13)
F53 0.0816(13) 0.0771(13) 0.0652(12) 0.0431(10) 0.0398(10) 0.0410(11)
C53 0.0595(19) 0.0441(16) 0.0481(17) 0.0210(14) 0.0198(15) 0.0233(15)
F54 0.0904(15) 0.0932(15) 0.0513(11) 0.0408(11) 0.0082(10) 0.0338(13)
C54 0.063(2) 0.0510(18) 0.0412(16) 0.0197(14) 0.0049(15) 0.0220(16)
F55 0.0493(11) 0.0841(14) 0.0722(13) 0.0376(11) -0.0050(9) 0.0221(10)
C55 0.0450(17) 0.0478(17) 0.0513(18) 0.0177(14) -0.0031(14) 0.0185(14)
F56 0.0397(9) 0.0663(11) 0.0597(11) 0.0266(9) 0.0122(8) 0.0248(8)
C56 0.0413(16) 0.0411(15) 0.0448(16) 0.0147(13) 0.0093(13) 0.0170(13)

loop_
_atom_type_symbol
_atom_type_description
_atom_type_scat_dispersion_real
_atom_type_scat_dispersion_imag
_atom_type_scat_source
C C 0.0181 0.0091 'International Tables Vol C Tables 4.2.6.8 and 6.1.1.4'
H H 0.0000 0.0000 'International Tables Vol C Tables 4.2.6.8 and 6.1.1.4'
B B 0.0090 0.0039 'International Tables Vol C Tables 4.2.6.8 and 6.1.1.4'
F F 0.0727 0.0534 'International Tables Vol C Tables 4.2.6.8 and 6.1.1.4'
P P 0.2955 0.4335 'International Tables Vol C Tables 4.2.6.8 and 6.1.1.4'

loop_
_geom_angle_atom_site_label_1
_geom_angle_atom_site_label_2
_geom_angle_atom_site_label_3
_geom_angle
C11 P1 C21 108.29(12)
C11 P1 C3 103.58(13)
C21 P1 C3 117.14(12)
C11 P1 C2 117.65(13)
C21 P1 C2 105.96(13)
C3 P1 C2 104.73(13)
C2 C1 H1A 109.5
C2 C1 H1B 109.5
H1A C1 H1B 109.5
C2 C1 H1C 109.5
H1A C1 H1C 109.5
H1B C1 H1C 109.5
C1 C2 P1 110.7(2)
C1 C2 H2A 109.5
P1 C2 H2A 109.5
C1 C2 H2B 109.5
P1 C2 H2B 109.5
H2A C2 H2B 108.1
C4 C3 P1 112.57(18)
C4 C3 H3A 109.1
P1 C3 H3A 109.1
C4 C3 H3B 109.1
P1 C3 H3B 109.1
H3A C3 H3B 107.8
C3 C4 B1 112.5(2)
C3 C4 H4A 109.1
B1 C4 H4A 109.1
C3 C4 H4B 109.1
B1 C4 H4B 109.1
H4A C4 H4B 107.8
C12 C11 C16 119.6(3)
C12 C11 P1 123.8(2)
C16 C11 P1 116.3(2)
C13 C12 C11 118.6(3)
C13 C12 C17 116.1(3)
C11 C12 C17 125.2(3)
C14 C13 C12 123.1(3)
C14 C13 H13 118.5
C12 C13 H13 118.5
C13 C14 C15 117.4(3)
C13 C14 C18 121.3(4)
C15 C14 C18 121.3(4)
C14 C15 C16 122.9(3)
C14 C15 H15 118.6
C16 C15 H15 118.6
C15 C16 C11 118.3(3)
C15 C16 C19 116.0(3)
C11 C16 C19 125.8(3)
C12 C17 H17A 109.5
C12 C17 H17B 109.5
H17A C17 H17B 109.5
C12 C17 H17C 109.5
H17A C17 H17C 109.5
H17B C17 H17C 109.5
C14 C18 H18A 109.5
C14 C18 H18B 109.5
H18A C18 H18B 109.5
C14 C18 H18C 109.5
H18A C18 H18C 109.5
H18B C18 H18C 109.5
C16 C19 H19A 109.5
C16 C19 H19B 109.5
H19A C19 H19B 109.5
C16 C19 H19C 109.5
H19A C19 H19C 109.5
H19B C19 H19C 109.5
C41 B1 C51 103.8(2)
C41 B1 C31 112.5(2)
C51 B1 C31 113.1(2)
C41 B1 C4 110.4(2)
C51 B1 C4 115.0(2)
C31 B1 C4 102.3(2)
C26 C21 C22 119.2(2)
C26 C21 P1 123.9(2)
C22 C21 P1 116.8(2)
C23 C22 C21 118.6(3)
C23 C22 C27 116.3(3)
C21 C22 C27 125.1(3)
C24 C23 C22 122.8(3)
C24 C23 H23 118.6
C22 C23 H23 118.6
C23 C24 C25 117.6(3)
C23 C24 C28 121.6(3)
C25 C24 C28 120.8(3)
C24 C25 C26 122.7(3)
C24 C25 H25 118.6
C26 C25 H25 118.6
C25 C26 C21 118.9(3)
C25 C26 C29 116.3(2)
C21 C26 C29 124.7(3)
C22 C27 H27A 109.5
C22 C27 H27B 109.5
H27A C27 H27B 109.5
C22 C27 H27C 109.5
H27A C27 H27C 109.5
H27B C27 H27C 109.5
C24 C28 H28A 109.5
C24 C28 H28B 109.5
H28A C28 H28B 109.5
C24 C28 H28C 109.5
H28A C28 H28C 109.5
H28B C28 H28C 109.5
C26 C29 H29A 109.5
C26 C29 H29B 109.5
H29A C29 H29B 109.5
C26 C29 H29C 109.5
H29A C29 H29C 109.5
H29B C29 H29C 109.5
C36 C31 C32 112.6(2)
C36 C31 B1 125.1(2)
C32 C31 B1 121.5(2)
F32 C32 C33 115.2(2)
F32 C32 C31 120.0(2)
C33 C32 C31 124.8(3)
F33 C33 C34 119.5(3)
F33 C33 C32 120.9(3)
C34 C33 C32 119.6(3)
F34 C34 C35 120.3(3)
F34 C34 C33 120.7(3)
C35 C34 C33 118.9(3)
F35 C35 C34 119.7(3)
F35 C35 C36 120.8(3)
C34 C35 C36 119.5(3)
F36 C36 C35 115.3(2)
F36 C36 C31 120.0(2)
C35 C36 C31 124.6(3)
C42 C41 C46 112.2(3)
C42 C41 B1 127.1(2)
C46 C41 B1 120.6(2)
F42 C42 C43 114.6(3)
F42 C42 C41 120.9(2)
C43 C42 C41 124.5(3)
F43 C43 C44 119.7(3)
F43 C43 C42 120.4(3)
C44 C43 C42 119.9(3)
F44 C44 C43 120.3(3)
F44 C44 C45 120.8(3)
C43 C44 C45 118.9(3)
F45 C45 C44 120.2(3)
F45 C45 C46 120.5(3)
C44 C45 C46 119.3(3)
F46 C46 C45 115.6(3)
F46 C46 C41 119.3(2)
C45 C46 C41 125.1(3)
C52 C51 C56 112.4(2)
C52 C51 B1 127.0(2)
C56 C51 B1 120.5(2)
F52 C52 C51 121.2(2)
F52 C52 C53 114.2(3)
C51 C52 C53 124.6(3)
F53 C53 C54 120.4(3)
F53 C53 C52 120.2(3)
C54 C53 C52 119.4(3)
F54 C54 C53 120.4(3)
F54 C54 C55 120.3(3)
C53 C54 C55 119.3(3)
F55 C55 C54 119.9(3)
F55 C55 C56 121.1(3)
C54 C55 C56 119.0(3)
F56 C56 C55 115.8(3)
F56 C56 C51 118.9(2)
C55 C56 C51 125.3(3)

loop_
_geom_bond_atom_site_label_1
_geom_bond_atom_site_label_2
_geom_bond_distance
P1 C11 1.817(3)
P1 C21 1.820(3)
P1 C3 1.822(3)
P1 C2 1.822(3)
C1 C2 1.527(4)
C1 H1A 0.9700
C1 H1B 0.9700
C1 H1C 0.9700
C2 H2A 0.9800
C2 H2B 0.9800
C3 C4 1.549(4)
C3 H3A 0.9800
C3 H3B 0.9800
C4 B1 1.662(4)
C4 H4A 0.9800
C4 H4B 0.9800
C11 C12 1.412(4)
C11 C16 1.412(4)
C12 C13 1.389(4)
C12 C17 1.505(4)
C13 C14 1.378(5)
C13 H13 0.9400
C14 C15 1.379(5)
C14 C18 1.502(5)
C15 C16 1.401(4)
C15 H15 0.9400
C16 C19 1.512(4)
C17 H17A 0.9700
C17 H17B 0.9700
C17 H17C 0.9700
C18 H18A 0.9700
C18 H18B 0.9700
C18 H18C 0.9700
C19 H19A 0.9700
C19 H19B 0.9700
C19 H19C 0.9700
B1 C41 1.659(4)
B1 C51 1.659(4)
B1 C31 1.660(4)
C21 C26 1.411(4)
C21 C22 1.416(4)
C22 C23 1.393(4)
C22 C27 1.515(4)
C23 C24 1.378(4)
C23 H23 0.9400
C24 C25 1.383(4)
C24 C28 1.509(4)
C25 C26 1.388(4)
C25 H25 0.9400
C26 C29 1.512(4)
C27 H27A 0.9700
C27 H27B 0.9700
C27 H27C 0.9700
C28 H28A 0.9700
C28 H28B 0.9700
C28 H28C 0.9700
C29 H29A 0.9700
C29 H29B 0.9700
C29 H29C 0.9700
C31 C36 1.390(4)
C31 C32 1.392(4)
F32 C32 1.354(3)
C32 C33 1.373(4)
F33 C33 1.353(3)
C33 C34 1.370(4)
F34 C34 1.351(3)
C34 C35 1.370(4)
F35 C35 1.349(3)
C35 C36 1.379(4)
F36 C36 1.353(3)
C41 C42 1.393(4)
C41 C46 1.395(4)
F42 C42 1.355(3)
C42 C43 1.378(4)
F43 C43 1.352(4)
C43 C44 1.368(5)
F44 C44 1.348(3)
C44 C45 1.371(5)
F45 C45 1.347(4)
C45 C46 1.376(4)
F46 C46 1.355(3)
C51 C52 1.385(4)
C51 C56 1.391(4)
F52 C52 1.361(3)
C52 C53 1.389(4)
F53 C53 1.347(3)
C53 C54 1.363(5)
F54 C54 1.351(3)
C54 C55 1.374(5)
F55 C55 1.344(3)
C55 C56 1.375(4)
F56 C56 1.357(3)

loop_
_geom_torsion_atom_site_label_1
_geom_torsion_atom_site_label_2
_geom_torsion_atom_site_label_3
_geom_torsion_atom_site_label_4
_geom_torsion
C11 P1 C2 C1 176.8(2)
C21 P1 C2 C1 55.6(2)
C3 P1 C2 C1 -68.9(2)
C11 P1 C3 C4 56.8(2)
C21 P1 C3 C4 175.93(18)
C2 P1 C3 C4 -67.1(2)
P1 C3 C4 B1 -162.00(19)
C21 P1 C11 C12 131.3(2)
C3 P1 C11 C12 -103.7(2)
C2 P1 C11 C12 11.3(3)
C21 P1 C11 C16 -54.9(2)
C3 P1 C11 C16 70.1(2)
C2 P1 C11 C16 -174.9(2)
C16 C11 C12 C13 -3.4(4)
P1 C11 C12 C13 170.2(2)
C16 C11 C12 C17 175.6(3)
P1 C11 C12 C17 -10.8(4)
C11 C12 C13 C14 0.1(5)
C17 C12 C13 C14 -179.0(3)
C12 C13 C14 C15 3.3(5)
C12 C13 C14 C18 -176.1(3)
C13 C14 C15 C16 -3.5(5)
C18 C14 C15 C16 175.9(3)
C14 C15 C16 C11 0.3(5)
C14 C15 C16 C19 179.5(3)
C12 C11 C16 C15 3.2(4)
P1 C11 C16 C15 -170.9(2)
C12 C11 C16 C19 -175.8(3)
P1 C11 C16 C19 10.0(4)
C3 C4 B1 C41 178.0(2)
C3 C4 B1 C51 -65.0(3)
C3 C4 B1 C31 58.0(3)
C11 P1 C21 C26 126.7(2)
C3 P1 C21 C26 10.1(3)
C2 P1 C21 C26 -106.2(2)
C11 P1 C21 C22 -49.5(2)
C3 P1 C21 C22 -166.0(2)
C2 P1 C21 C22 77.6(2)
C26 C21 C22 C23 -3.8(4)
P1 C21 C22 C23 172.5(2)
C26 C21 C22 C27 176.8(3)
P1 C21 C22 C27 -6.8(4)
C21 C22 C23 C24 1.0(5)
C27 C22 C23 C24 -179.6(3)
C22 C23 C24 C25 2.1(5)
C22 C23 C24 C28 -177.8(3)
C23 C24 C25 C26 -2.4(4)
C28 C24 C25 C26 177.5(3)
C24 C25 C26 C21 -0.4(4)
C24 C25 C26 C29 -179.3(3)
C22 C21 C26 C25 3.6(4)
P1 C21 C26 C25 -172.5(2)
C22 C21 C26 C29 -177.6(3)
P1 C21 C26 C29 6.3(4)
C41 B1 C31 C36 141.1(3)
C51 B1 C31 C36 23.9(4)
C4 B1 C31 C36 -100.4(3)
C41 B1 C31 C32 -50.0(3)
C51 B1 C31 C32 -167.2(2)
C4 B1 C31 C32 68.5(3)
C36 C31 C32 F32 177.4(2)
B1 C31 C32 F32 7.2(4)
C36 C31 C32 C33 -1.1(4)
B1 C31 C32 C33 -171.3(3)
F32 C32 C33 F33 3.0(4)
C31 C32 C33 F33 -178.4(3)
F32 C32 C33 C34 -176.7(3)
C31 C32 C33 C34 1.9(5)
F33 C33 C34 F34 -2.8(4)
C32 C33 C34 F34 176.9(3)
F33 C33 C34 C35 178.7(3)
C32 C33 C34 C35 -1.6(4)
F34 C34 C35 F35 0.5(4)
C33 C34 C35 F35 179.0(3)
F34 C34 C35 C36 -177.9(3)
C33 C34 C35 C36 0.6(4)
F35 C35 C36 F36 -1.3(4)
C34 C35 C36 F36 177.1(3)
F35 C35 C36 C31 -178.2(3)
C34 C35 C36 C31 0.2(4)
C32 C31 C36 F36 -176.8(2)
B1 C31 C36 F36 -7.0(4)
C32 C31 C36 C35 0.1(4)
B1 C31 C36 C35 169.9(3)
C51 B1 C41 C42 104.6(3)
C31 B1 C41 C42 -18.1(4)
C4 B1 C41 C42 -131.6(3)
C51 B1 C41 C46 -71.8(3)
C31 B1 C41 C46 165.6(2)
C4 B1 C41 C46 52.0(3)
C46 C41 C42 F42 176.3(2)
B1 C41 C42 F42 -0.3(4)
C46 C41 C42 C43 -3.3(4)
B1 C41 C42 C43 -179.9(3)
F42 C42 C43 F43 0.8(4)
C41 C42 C43 F43 -179.5(3)
F42 C42 C43 C44 -178.5(3)
C41 C42 C43 C44 1.1(5)
F43 C43 C44 F44 0.7(5)
C42 C43 C44 F44 -180.0(3)
F43 C43 C44 C45 -178.4(3)
C42 C43 C44 C45 0.9(5)
F44 C44 C45 F45 0.1(5)
C43 C44 C45 F45 179.3(3)
F44 C44 C45 C46 -179.6(3)
C43 C44 C45 C46 -0.5(5)
F45 C45 C46 F46 -2.2(4)
C44 C45 C46 F46 177.6(3)
F45 C45 C46 C41 178.2(3)
C44 C45 C46 C41 -2.1(5)
C42 C41 C46 F46 -175.9(2)
B1 C41 C46 F46 1.0(4)
C42 C41 C46 C45 3.8(4)
B1 C41 C46 C45 -179.4(3)
C41 B1 C51 C52 108.1(3)
C31 B1 C51 C52 -129.6(3)
C4 B1 C51 C52 -12.7(4)
C41 B1 C51 C56 -67.6(3)
C31 B1 C51 C56 54.7(3)
C4 B1 C51 C56 171.7(2)
C56 C51 C52 F52 178.5(2)
B1 C51 C52 F52 2.6(4)
C56 C51 C52 C53 -2.6(4)
B1 C51 C52 C53 -178.5(3)
F52 C52 C53 F53 0.4(4)
C51 C52 C53 F53 -178.5(3)
F52 C52 C53 C54 -179.5(3)
C51 C52 C53 C54 1.6(4)
F53 C53 C54 F54 -0.1(5)
C52 C53 C54 F54 179.8(3)
F53 C53 C54 C55 -179.7(3)
C52 C53 C54 C55 0.1(5)
F54 C54 C55 F55 -0.5(5)
C53 C54 C55 F55 179.2(3)
F54 C54 C55 C56 179.8(3)
C53 C54 C55 C56 -0.6(5)
F55 C55 C56 F56 0.7(4)
C54 C55 C56 F56 -179.6(3)
F55 C55 C56 C51 179.6(3)
C54 C55 C56 C51 -0.7(5)
C52 C51 C56 F56 -179.0(2)
B1 C51 C56 F56 -2.7(4)
C52 C51 C56 C55 2.1(4)
B1 C51 C56 C55 178.4(3)
